data_4125613
loop_
_publ_author_name
'Nicolaou, K. C.'
'Liu, Guodu'
'Beabout, Kathryn'
'McCurry, Megan D.'
'Shamoo, Yousif'

_publ_section_title
;
 Asymmetric Alkylation of Anthrones, Enantioselective Total Synthesis of
 (&#x2212;)- and (+)-Viridicatumtoxins B and Analogues Thereof: Absolute
 Configuration and Potent Antibacterial Agents
;
_journal_name_full 'Journal of the American Chemical Society'
_journal_paper_doi 10.1021/jacs.6b12654
_journal_year 2017
_chemical_absolute_configuration ad
_chemical_formula_sum 'C49 H54 O6 Si'
_chemical_formula_weight 767.01
_chemical_name_systematic
; 
 ? 
;
_space_group_IT_number 4
_symmetry_cell_setting monoclinic
_symmetry_space_group_name_Hall 'P 2yb'
_symmetry_space_group_name_H-M 'P 1 21 1'
_atom_sites_solution_hydrogens geom
_atom_sites_solution_primary direct
_atom_sites_solution_secondary difmap
_audit_creation_method SHELXL-97
_cell_angle_alpha 90.00
_cell_angle_beta 102.979(1)
_cell_angle_gamma 90.00
_cell_formula_units_Z 2
_cell_length_a 12.4308(4)
_cell_length_b 12.3216(4)
_cell_length_c 13.8664(4)
_cell_measurement_reflns_used 8082
_cell_measurement_temperature 123(2)
_cell_measurement_theta_max 66.59
_cell_measurement_theta_min 3.27
_cell_volume 2069.62(11)
_computing_cell_refinement 'SAINT v7.60A (Bruker-Nonius, 2013)'
_computing_data_collection 'APEX2 v2013.4-1 (Bruker-Nonius, 2013)'
_computing_data_reduction 'SAINT v7.60A (Bruker-Nonius, 2013)'
_computing_structure_refinement 'SHELXL v6.12 (G.M. Sheldrick, 2001)'
_computing_structure_solution 'SHELXS v6.12 (G.M. Sheldrick, 2001)'
_diffrn_ambient_temperature 123(2)
_diffrn_detector_area_resol_mean 4K
_diffrn_measured_fraction_theta_full 0.975
_diffrn_measured_fraction_theta_max 0.975
_diffrn_measurement_device_type 'Bruker DUO APEX II CCD'
_diffrn_measurement_method CCD
_diffrn_radiation_monochromator graphite
_diffrn_radiation_source 'Incoatec 30 Watt Cu microsource'
_diffrn_radiation_type CuK\a
_diffrn_radiation_wavelength 1.54178
_diffrn_reflns_av_R_equivalents 0.0215
_diffrn_reflns_av_sigmaI/netI 0.0267
_diffrn_reflns_limit_h_max 14
_diffrn_reflns_limit_h_min -14
_diffrn_reflns_limit_k_max 14
_diffrn_reflns_limit_k_min -12
_diffrn_reflns_limit_l_max 16
_diffrn_reflns_limit_l_min 0
_diffrn_reflns_number 14182
_diffrn_reflns_theta_full 66.59
_diffrn_reflns_theta_max 66.59
_diffrn_reflns_theta_min 3.27
_diffrn_standards_decay_% 0.0
_exptl_absorpt_coefficient_mu 0.892
_exptl_absorpt_correction_T_max 0.7528
_exptl_absorpt_correction_T_min 0.5961
_exptl_absorpt_correction_type empirical
_exptl_absorpt_process_details 'SAINT v7.60A'
_exptl_crystal_colour Yellow
_exptl_crystal_density_diffrn 1.231
_exptl_crystal_density_method 'not measured'
_exptl_crystal_description 'flat column'
_exptl_crystal_F_000 820
_exptl_crystal_size_max 0.40
_exptl_crystal_size_mid 0.25
_exptl_crystal_size_min 0.20
_refine_diff_density_max 0.293
_refine_diff_density_min -0.197
_refine_diff_density_rms 0.029
_refine_ls_abs_structure_details 'Flack H D (1983), Acta Cryst. A39, 876-881'
_refine_ls_abs_structure_Flack 0.051(17)
_refine_ls_extinction_coef 0.00113(15)
_refine_ls_extinction_expression Fc^*^=kFc[1+0.001xFc^2^\l^3^/sin(2\q)]^-1/4^
_refine_ls_extinction_method SHELXL
_refine_ls_goodness_of_fit_ref 1.039
_refine_ls_hydrogen_treatment noref
_refine_ls_matrix_type full
_refine_ls_number_parameters 514
_refine_ls_number_reflns 5778
_refine_ls_number_restraints 2
_refine_ls_restrained_S_all 1.049
_refine_ls_R_factor_all 0.0252
_refine_ls_R_factor_gt 0.0248
_refine_ls_shift/su_max 0.000
_refine_ls_shift/su_mean 0.000
_refine_ls_structure_factor_coef Fsqd
_refine_ls_weighting_details 'calc w=1/[\s^2^(Fo^2^)+(0.0431P)^2^+0.2763P] where P=(Fo^2^+2Fc^2^)/3'
_refine_ls_weighting_scheme calc
_refine_ls_wR_factor_gt 0.0674
_refine_ls_wR_factor_ref 0.0681
_reflns_number_gt 5690
_reflns_number_total 5785
_reflns_threshold_expression >3.99sigma(I)
_cod_data_source_file ja6b12654_si_002.cif
_cod_data_source_block k1546
_cod_depositor_comments
;
The following automatic conversions were performed:

'_symmetry_cell_setting' value 'Monoclinic' changed to 'monoclinic'
according to
/home/data/users/saulius/crontab/automatic-downloads/rss-feeds/ACS/lib/dictionaries/cif_core.dic
dictionary named 'cif_core.dic' version 2.4.2 from 2011-04-26.

'_exptl_absorpt_correction_type' value 'Empirical' changed to
'empirical' according to
/home/data/users/saulius/crontab/automatic-downloads/rss-feeds/ACS/lib/dictionaries/cif_core.dic
dictionary named 'cif_core.dic' version 2.4.2 from 2011-04-26.

Automatic conversion script
Id: cif_fix_values 4973 2017-02-22 13:04:09Z antanas 
;
_cod_original_sg_symbol_H-M P2(1)
_cod_database_code 4125613

loop_
_symmetry_equiv_pos_as_xyz
'x, y, z'
'-x, y+1/2, -z'

loop_
_atom_site_label
_atom_site_type_symbol
_atom_site_fract_x
_atom_site_fract_y
_atom_site_fract_z
_atom_site_U_iso_or_equiv
_atom_site_adp_type
_atom_site_occupancy
_atom_site_symmetry_multiplicity
_atom_site_calc_flag
_atom_site_refinement_flags
Si Si 0.88646(3) 0.29105(4) 0.65741(3) 0.02132(10) Uani 1 1 d .
O1 O 0.68318(9) 0.00870(10) 0.32735(8) 0.0317(3) Uani 1 1 d .
O2 O 0.36429(8) 0.03118(9) 0.06860(8) 0.0274(2) Uani 1 1 d .
O3 O 0.27139(8) 0.21831(10) 0.02609(8) 0.0296(2) Uani 1 1 d .
O4 O 0.23152(9) 0.38982(11) -0.07846(8) 0.0347(3) Uani 1 1 d D
H4X H 0.2232 0.3250 -0.0629 0.052 Uiso 1 1 calc RD
O5 O 0.56124(9) 0.58396(9) 0.20277(8) 0.0265(2) Uani 1 1 d .
O6 O 0.77505(7) 0.27424(9) 0.56777(7) 0.0235(2) Uani 1 1 d .
C1 C 0.52325(11) 0.36638(13) 0.22961(10) 0.0194(3) Uani 1 1 d .
H1 H 0.6011 0.3933 0.2470 0.023 Uiso 1 1 calc R
C2 C 0.52513(11) 0.24591(13) 0.21378(10) 0.0201(3) Uani 1 1 d .
C3 C 0.60971(11) 0.18649(13) 0.27399(10) 0.0218(3) Uani 1 1 d .
H3 H 0.6686 0.2227 0.3177 0.026 Uiso 1 1 calc R
C4 C 0.60720(11) 0.07417(13) 0.26951(11) 0.0240(3) Uani 1 1 d .
C5 C 0.52381(12) 0.01925(14) 0.20306(11) 0.0261(3) Uani 1 1 d .
H5 H 0.5228 -0.0578 0.2012 0.031 Uiso 1 1 calc R
C6 C 0.44277(11) 0.07834(13) 0.14003(11) 0.0230(3) Uani 1 1 d .
C7 C 0.44041(10) 0.19322(13) 0.14532(10) 0.0204(3) Uani 1 1 d .
C8 C 0.35659(11) 0.25900(13) 0.07836(10) 0.0217(3) Uani 1 1 d .
C9 C 0.37806(11) 0.37555(13) 0.06970(10) 0.0221(3) Uani 1 1 d .
C10 C 0.31493(12) 0.43552(14) -0.01014(11) 0.0265(3) Uani 1 1 d .
C11 C 0.33916(13) 0.54349(15) -0.02125(11) 0.0303(3) Uani 1 1 d .
H11 H 0.2993 0.5829 -0.0768 0.036 Uiso 1 1 calc R
C12 C 0.42119(13) 0.59491(15) 0.04792(11) 0.0289(3) Uani 1 1 d .
H12 H 0.4367 0.6694 0.0398 0.035 Uiso 1 1 calc R
C13 C 0.48102(12) 0.53790(13) 0.12917(11) 0.0237(3) Uani 1 1 d .
C14 C 0.46167(11) 0.42775(13) 0.13981(10) 0.0214(3) Uani 1 1 d .
C15 C 0.36596(12) -0.08391(14) 0.05607(11) 0.0259(3) Uani 1 1 d .
H15A H 0.3553 -0.1211 0.1165 0.031 Uiso 1 1 calc R
H15B H 0.4376 -0.1071 0.0430 0.031 Uiso 1 1 calc R
C16 C 0.27307(11) -0.11157(13) -0.03080(11) 0.0247(3) Uani 1 1 d .
C17 C 0.24849(13) -0.04405(16) -0.11272(13) 0.0337(4) Uani 1 1 d .
H17 H 0.2877 0.0221 -0.1128 0.040 Uiso 1 1 calc R
C18 C 0.16699(14) -0.07275(18) -0.19449(13) 0.0393(4) Uani 1 1 d .
H18 H 0.1512 -0.0265 -0.2507 0.047 Uiso 1 1 calc R
C19 C 0.10877(14) -0.16777(17) -0.19478(13) 0.0399(4) Uani 1 1 d .
H19 H 0.0531 -0.1871 -0.2511 0.048 Uiso 1 1 calc R
C20 C 0.13157(15) -0.23498(16) -0.11287(14) 0.0400(4) Uani 1 1 d .
H20 H 0.0915 -0.3006 -0.1130 0.048 Uiso 1 1 calc R
C21 C 0.21307(12) -0.20689(16) -0.03009(12) 0.0310(3) Uani 1 1 d .
H21 H 0.2276 -0.2525 0.0266 0.037 Uiso 1 1 calc R
C22 C 0.77393(13) 0.06004(15) 0.39327(13) 0.0338(4) Uani 1 1 d .
H22A H 0.8223 0.0045 0.4309 0.051 Uiso 1 1 calc R
H22B H 0.7460 0.1072 0.4391 0.051 Uiso 1 1 calc R
H22C H 0.8156 0.1035 0.3550 0.051 Uiso 1 1 calc R
C23 C 0.58904(14) 0.69430(15) 0.18983(12) 0.0330(4) Uani 1 1 d .
H23A H 0.6490 0.7166 0.2450 0.050 Uiso 1 1 calc R
H23B H 0.5243 0.7402 0.1881 0.050 Uiso 1 1 calc R
H23C H 0.6129 0.7020 0.1275 0.050 Uiso 1 1 calc R
C24 C 0.46645(11) 0.39523(13) 0.31681(10) 0.0217(3) Uani 1 1 d .
H24A H 0.4683 0.4751 0.3245 0.026 Uiso 1 1 calc R
H24B H 0.3879 0.3738 0.2963 0.026 Uiso 1 1 calc R
C25 C 0.51318(11) 0.34554(13) 0.41847(10) 0.0216(3) Uani 1 1 d .
C26 C 0.61712(11) 0.36550(13) 0.46790(10) 0.0220(3) Uani 1 1 d .
C27 C 0.66653(11) 0.31561(15) 0.56873(10) 0.0268(4) Uani 1 1 d .
H27 H 0.6739 0.3735 0.6203 0.032 Uiso 1 1 calc R
C28 C 0.59621(13) 0.22380(17) 0.59530(12) 0.0368(4) Uani 1 1 d .
H28A H 0.6043 0.1582 0.5563 0.044 Uiso 1 1 calc R
H28B H 0.6210 0.2058 0.6664 0.044 Uiso 1 1 calc R
C29 C 0.47660(13) 0.25942(17) 0.57297(12) 0.0370(4) Uani 1 1 d .
H29A H 0.4701 0.3273 0.6095 0.044 Uiso 1 1 calc R
H29B H 0.4317 0.2031 0.5964 0.044 Uiso 1 1 calc R
C30 C 0.43101(11) 0.27861(16) 0.46181(10) 0.0291(4) Uani 1 1 d .
C31 C 0.69389(11) 0.44157(14) 0.43117(11) 0.0262(3) Uani 1 1 d .
H31A H 0.7380 0.4820 0.4871 0.039 Uiso 1 1 calc R
H31B H 0.6506 0.4925 0.3835 0.039 Uiso 1 1 calc R
H31C H 0.7430 0.3997 0.3990 0.039 Uiso 1 1 calc R
C32 C 0.32260(14) 0.3435(2) 0.45427(13) 0.0441(5) Uani 1 1 d .
H32A H 0.2824 0.3470 0.3849 0.066 Uiso 1 1 calc R
H32B H 0.3402 0.4172 0.4795 0.066 Uiso 1 1 calc R
H32C H 0.2767 0.3073 0.4936 0.066 Uiso 1 1 calc R
C33 C 0.40324(13) 0.17068(16) 0.40672(12) 0.0348(4) Uani 1 1 d .
H33A H 0.3762 0.1848 0.3359 0.052 Uiso 1 1 calc R
H33B H 0.3461 0.1328 0.4322 0.052 Uiso 1 1 calc R
H33C H 0.4697 0.1254 0.4169 0.052 Uiso 1 1 calc R
C34 C 0.89306(11) 0.18919(15) 0.75910(11) 0.0284(3) Uani 1 1 d .
C35 C 0.96928(13) 0.20384(18) 0.84992(12) 0.0357(4) Uani 1 1 d .
H35 H 1.0119 0.2685 0.8610 0.043 Uiso 1 1 calc R
C36 C 0.98325(16) 0.1257(2) 0.92332(13) 0.0469(5) Uani 1 1 d .
H36 H 1.0364 0.1364 0.9835 0.056 Uiso 1 1 calc R
C37 C 0.92102(17) 0.0328(2) 0.90995(15) 0.0536(6) Uani 1 1 d .
H37 H 0.9300 -0.0199 0.9611 0.064 Uiso 1 1 calc R
C38 C 0.84457(16) 0.01594(19) 0.82119(17) 0.0500(5) Uani 1 1 d .
H38 H 0.8009 -0.0481 0.8117 0.060 Uiso 1 1 calc R
C39 C 0.83234(14) 0.09321(17) 0.74642(14) 0.0373(4) Uani 1 1 d .
H39 H 0.7814 0.0802 0.6853 0.045 Uiso 1 1 calc R
C40 C 0.88502(10) 0.43124(14) 0.71041(11) 0.0248(3) Uani 1 1 d .
C41 C 0.90979(13) 0.52363(15) 0.66082(11) 0.0295(3) Uani 1 1 d .
H41 H 0.9335 0.5149 0.6008 0.035 Uiso 1 1 calc R
C42 C 0.90071(13) 0.62727(16) 0.69666(13) 0.0345(4) Uani 1 1 d .
H42 H 0.9183 0.6885 0.6615 0.041 Uiso 1 1 calc R
C43 C 0.86590(13) 0.64144(16) 0.78410(13) 0.0351(4) Uani 1 1 d .
H43 H 0.8588 0.7124 0.8087 0.042 Uiso 1 1 calc R
C44 C 0.84179(13) 0.55245(17) 0.83504(13) 0.0348(4) Uani 1 1 d .
H44 H 0.8187 0.5619 0.8953 0.042 Uiso 1 1 calc R
C45 C 0.85106(12) 0.44844(16) 0.79865(12) 0.0308(4) Uani 1 1 d .
H45 H 0.8339 0.3877 0.8346 0.037 Uiso 1 1 calc R
C46 C 1.00887(11) 0.26564(14) 0.59908(11) 0.0268(3) Uani 1 1 d .
C47 C 1.01868(14) 0.14360(16) 0.58064(13) 0.0369(4) Uani 1 1 d .
H47A H 1.0265 0.1042 0.6432 0.055 Uiso 1 1 calc R
H47B H 1.0836 0.1302 0.5532 0.055 Uiso 1 1 calc R
H47C H 0.9522 0.1185 0.5337 0.055 Uiso 1 1 calc R
C48 C 0.99631(13) 0.32449(16) 0.49959(12) 0.0333(4) Uani 1 1 d .
H48A H 0.9295 0.2988 0.4535 0.050 Uiso 1 1 calc R
H48B H 1.0608 0.3094 0.4721 0.050 Uiso 1 1 calc R
H48C H 0.9906 0.4028 0.5097 0.050 Uiso 1 1 calc R
C49 C 1.11486(11) 0.30245(18) 0.67156(11) 0.0349(4) Uani 1 1 d .
H49A H 1.1250 0.2600 0.7327 0.052 Uiso 1 1 calc R
H49B H 1.1090 0.3796 0.6868 0.052 Uiso 1 1 calc R
H49C H 1.1782 0.2913 0.6415 0.052 Uiso 1 1 calc R

loop_
_atom_site_aniso_label
_atom_site_aniso_U_11
_atom_site_aniso_U_22
_atom_site_aniso_U_33
_atom_site_aniso_U_23
_atom_site_aniso_U_13
_atom_site_aniso_U_12
Si 0.01890(16) 0.0266(2) 0.01709(16) 0.00049(16) 0.00119(12) -0.00095(15)
O1 0.0305(5) 0.0224(6) 0.0356(6) -0.0005(5) -0.0068(5) 0.0052(4)
O2 0.0261(5) 0.0208(6) 0.0314(5) -0.0062(5) -0.0019(4) -0.0002(4)
O3 0.0259(5) 0.0277(7) 0.0299(5) -0.0004(5) -0.0048(4) -0.0015(4)
O4 0.0400(6) 0.0323(7) 0.0239(5) -0.0005(5) -0.0096(4) 0.0034(5)
O5 0.0309(5) 0.0203(6) 0.0264(5) 0.0002(4) 0.0026(4) -0.0028(4)
O6 0.0196(4) 0.0292(6) 0.0200(4) 0.0004(4) 0.0011(3) 0.0012(4)
C1 0.0181(6) 0.0212(8) 0.0183(6) -0.0012(6) 0.0028(5) -0.0007(5)
C2 0.0216(6) 0.0216(8) 0.0183(6) -0.0004(6) 0.0068(5) 0.0000(6)
C3 0.0206(6) 0.0221(9) 0.0219(7) -0.0019(6) 0.0032(5) 0.0003(6)
C4 0.0227(7) 0.0233(9) 0.0250(7) 0.0003(6) 0.0032(5) 0.0035(6)
C5 0.0270(7) 0.0207(9) 0.0295(8) -0.0012(6) 0.0036(6) 0.0014(6)
C6 0.0211(6) 0.0246(9) 0.0232(7) -0.0033(6) 0.0043(5) -0.0017(6)
C7 0.0202(6) 0.0224(8) 0.0188(6) -0.0002(6) 0.0049(5) -0.0001(6)
C8 0.0212(7) 0.0259(9) 0.0184(6) -0.0019(6) 0.0052(5) 0.0003(6)
C9 0.0233(7) 0.0250(8) 0.0181(6) 0.0009(6) 0.0046(5) 0.0026(6)
C10 0.0297(7) 0.0289(10) 0.0196(7) -0.0006(6) 0.0028(5) 0.0051(6)
C11 0.0416(8) 0.0284(9) 0.0191(7) 0.0042(7) 0.0029(6) 0.0079(7)
C12 0.0397(8) 0.0220(8) 0.0256(7) 0.0045(6) 0.0086(6) 0.0033(6)
C13 0.0271(7) 0.0235(9) 0.0214(7) -0.0014(6) 0.0070(5) -0.0002(6)
C14 0.0231(6) 0.0224(8) 0.0194(6) -0.0004(6) 0.0064(5) 0.0017(6)
C15 0.0264(7) 0.0193(8) 0.0308(7) -0.0042(6) 0.0039(6) -0.0011(6)
C16 0.0215(7) 0.0242(9) 0.0287(7) -0.0057(6) 0.0062(6) 0.0007(6)
C17 0.0315(8) 0.0332(10) 0.0357(9) 0.0011(7) 0.0058(6) -0.0076(7)
C18 0.0365(8) 0.0483(12) 0.0302(8) 0.0046(8) 0.0014(6) -0.0031(8)
C19 0.0333(8) 0.0470(12) 0.0338(9) -0.0090(8) -0.0041(6) -0.0057(7)
C20 0.0386(9) 0.0299(11) 0.0461(10) -0.0060(8) -0.0019(7) -0.0099(7)
C21 0.0318(7) 0.0258(9) 0.0332(8) -0.0007(7) 0.0027(6) -0.0022(7)
C22 0.0276(7) 0.0288(10) 0.0379(8) -0.0012(7) -0.0075(6) 0.0055(7)
C23 0.0419(8) 0.0233(9) 0.0338(8) -0.0005(7) 0.0083(7) -0.0063(7)
C24 0.0202(6) 0.0254(9) 0.0186(6) -0.0011(6) 0.0026(5) 0.0023(5)
C25 0.0216(6) 0.0251(8) 0.0178(6) -0.0015(6) 0.0042(5) 0.0032(6)
C26 0.0231(7) 0.0244(8) 0.0181(6) -0.0040(6) 0.0039(5) 0.0028(6)
C27 0.0206(6) 0.0405(11) 0.0183(6) -0.0004(7) 0.0022(5) 0.0043(6)
C28 0.0292(8) 0.0531(13) 0.0267(8) 0.0136(8) 0.0035(6) -0.0024(7)
C29 0.0307(8) 0.0549(13) 0.0259(8) 0.0061(8) 0.0077(6) -0.0038(7)
C30 0.0231(7) 0.0428(11) 0.0213(7) 0.0021(7) 0.0050(5) -0.0028(7)
C31 0.0244(7) 0.0285(9) 0.0232(7) -0.0046(6) 0.0002(5) -0.0030(6)
C32 0.0273(8) 0.0701(15) 0.0385(9) 0.0041(9) 0.0149(7) 0.0049(8)
C33 0.0305(8) 0.0416(11) 0.0328(8) 0.0030(8) 0.0079(6) -0.0117(7)
C34 0.0244(7) 0.0366(10) 0.0233(7) 0.0051(7) 0.0034(6) 0.0031(7)
C35 0.0316(8) 0.0484(12) 0.0250(7) 0.0042(8) 0.0018(6) 0.0049(8)
C36 0.0435(10) 0.0689(16) 0.0262(8) 0.0131(9) 0.0031(7) 0.0140(10)
C37 0.0527(11) 0.0653(16) 0.0451(11) 0.0339(11) 0.0156(9) 0.0187(11)
C38 0.0441(10) 0.0471(14) 0.0590(12) 0.0240(11) 0.0122(9) -0.0001(9)
C39 0.0298(8) 0.0402(11) 0.0388(9) 0.0110(8) 0.0012(7) -0.0003(7)
C40 0.0172(6) 0.0322(9) 0.0233(7) -0.0025(6) 0.0014(5) -0.0022(6)
C41 0.0302(7) 0.0341(10) 0.0233(7) -0.0020(7) 0.0038(5) -0.0037(7)
C42 0.0348(8) 0.0294(10) 0.0359(9) -0.0012(7) 0.0008(6) -0.0056(7)
C43 0.0279(7) 0.0341(10) 0.0398(9) -0.0126(8) 0.0003(6) -0.0008(7)
C44 0.0270(7) 0.0446(11) 0.0331(8) -0.0146(8) 0.0071(6) -0.0033(7)
C45 0.0271(7) 0.0378(10) 0.0285(8) -0.0052(7) 0.0081(6) -0.0061(7)
C46 0.0210(6) 0.0353(10) 0.0230(7) -0.0029(6) 0.0026(5) 0.0013(6)
C47 0.0339(8) 0.0399(11) 0.0360(9) -0.0058(8) 0.0059(7) 0.0075(7)
C48 0.0277(7) 0.0464(12) 0.0270(7) 0.0004(7) 0.0089(6) 0.0037(7)
C49 0.0208(7) 0.0529(12) 0.0301(7) -0.0034(8) 0.0034(5) -0.0025(7)

loop_
_atom_type_symbol
_atom_type_description
_atom_type_scat_dispersion_real
_atom_type_scat_dispersion_imag
_atom_type_scat_source
C C 0.0181 0.0091 'International Tables Vol C Tables 4.2.6.8 and 6.1.1.4'
H H 0.0000 0.0000 'International Tables Vol C Tables 4.2.6.8 and 6.1.1.4'
O O 0.0492 0.0322 'International Tables Vol C Tables 4.2.6.8 and 6.1.1.4'
Si Si 0.2541 0.3302 'International Tables Vol C Tables 4.2.6.8 and 6.1.1.4'

loop_
_geom_angle_atom_site_label_1
_geom_angle_atom_site_label_2
_geom_angle_atom_site_label_3
_geom_angle
O6 Si C34 111.67(6)
O6 Si C40 109.23(6)
C34 Si C40 108.89(8)
O6 Si C46 105.94(6)
C34 Si C46 107.78(7)
C40 Si C46 113.35(7)
C4 O1 C22 117.30(13)
C6 O2 C15 119.11(12)
C13 O5 C23 117.09(12)
C27 O6 Si 125.10(9)
C2 C1 C14 113.34(12)
C2 C1 C24 111.13(12)
C14 C1 C24 106.80(11)
C3 C2 C7 120.72(14)
C3 C2 C1 117.77(13)
C7 C2 C1 121.37(13)
C4 C3 C2 119.43(13)
O1 C4 C3 124.12(13)
O1 C4 C5 114.59(14)
C3 C4 C5 121.28(14)
C6 C5 C4 119.27(15)
O2 C6 C5 122.60(14)
O2 C6 C7 116.48(13)
C5 C6 C7 120.89(14)
C2 C7 C6 118.29(13)
C2 C7 C8 119.17(14)
C6 C7 C8 122.45(13)
O3 C8 C9 119.44(13)
O3 C8 C7 122.25(14)
C9 C8 C7 118.23(12)
C14 C9 C10 119.71(15)
C14 C9 C8 120.58(13)
C10 C9 C8 119.70(14)
O4 C10 C11 118.21(14)
O4 C10 C9 122.12(15)
C11 C10 C9 119.65(14)
C10 C11 C12 120.55(14)
C11 C12 C13 120.35(16)
O5 C13 C14 115.87(13)
O5 C13 C12 123.86(15)
C14 C13 C12 120.26(14)
C13 C14 C9 119.36(14)
C13 C14 C1 120.53(13)
C9 C14 C1 119.94(14)
O2 C15 C16 106.97(13)
C17 C16 C21 119.50(14)
C17 C16 C15 120.48(15)
C21 C16 C15 120.01(14)
C16 C17 C18 120.23(17)
C19 C18 C17 120.45(17)
C18 C19 C20 119.78(15)
C19 C20 C21 120.33(17)
C16 C21 C20 119.68(16)
C25 C24 C1 118.43(12)
C26 C25 C24 121.39(14)
C26 C25 C30 123.15(13)
C24 C25 C30 115.33(12)
C25 C26 C31 123.50(13)
C25 C26 C27 122.53(14)
C31 C26 C27 113.94(12)
O6 C27 C28 109.12(14)
O6 C27 C26 108.57(11)
C28 C27 C26 112.71(12)
C29 C28 C27 109.00(15)
C28 C29 C30 111.95(13)
C33 C30 C25 111.45(12)
C33 C30 C29 110.93(15)
C25 C30 C29 110.32(12)
C33 C30 C32 108.58(13)
C25 C30 C32 109.93(15)
C29 C30 C32 105.44(13)
C39 C34 C35 117.31(16)
C39 C34 Si 122.84(12)
C35 C34 Si 119.60(14)
C36 C35 C34 121.13(19)
C37 C36 C35 120.54(18)
C36 C37 C38 119.80(19)
C37 C38 C39 119.7(2)
C38 C39 C34 121.46(18)
C45 C40 C41 116.74(16)
C45 C40 Si 120.88(13)
C41 C40 Si 122.22(11)
C42 C41 C40 121.97(15)
C41 C42 C43 119.78(17)
C44 C43 C42 119.75(17)
C43 C44 C45 120.22(16)
C44 C45 C40 121.55(17)
C47 C46 C49 108.05(14)
C47 C46 C48 108.00(14)
C49 C46 C48 110.36(14)
C47 C46 Si 109.45(11)
C49 C46 Si 108.89(10)
C48 C46 Si 112.00(10)

loop_
_geom_bond_atom_site_label_1
_geom_bond_atom_site_label_2
_geom_bond_distance
Si O6 1.6531(9)
Si C34 1.8756(17)
Si C40 1.8789(17)
Si C46 1.9028(15)
O1 C4 1.3587(18)
O1 C22 1.4301(19)
O2 C6 1.3552(17)
O2 C15 1.429(2)
O3 C8 1.2464(18)
O4 C10 1.3595(19)
O5 C13 1.3787(18)
O5 C23 1.424(2)
O6 C27 1.4450(17)
C1 C2 1.502(2)
C1 C14 1.510(2)
C1 C24 1.5718(18)
C2 C3 1.394(2)
C2 C7 1.4081(19)
C3 C4 1.385(2)
C4 C5 1.397(2)
C5 C6 1.383(2)
C6 C7 1.418(2)
C7 C8 1.473(2)
C8 C9 1.470(2)
C9 C14 1.409(2)
C9 C10 1.413(2)
C10 C11 1.380(3)
C11 C12 1.386(2)
C12 C13 1.393(2)
C13 C14 1.392(2)
C15 C16 1.5085(19)
C16 C17 1.386(2)
C16 C21 1.392(2)
C17 C18 1.386(2)
C18 C19 1.376(3)
C19 C20 1.383(3)
C20 C21 1.393(2)
C24 C25 1.5270(19)
C25 C26 1.342(2)
C25 C30 1.536(2)
C26 C31 1.506(2)
C26 C27 1.5246(19)
C27 C28 1.524(2)
C28 C29 1.514(2)
C29 C30 1.536(2)
C30 C33 1.534(3)
C30 C32 1.550(2)
C34 C39 1.393(3)
C34 C35 1.407(2)
C35 C36 1.384(3)
C36 C37 1.370(3)
C37 C38 1.391(3)
C38 C39 1.391(3)
C40 C45 1.397(2)
C40 C41 1.400(2)
C41 C42 1.384(3)
C42 C43 1.387(3)
C43 C44 1.373(3)
C44 C45 1.392(3)
C46 C47 1.535(3)
C46 C49 1.5353(19)
C46 C48 1.535(2)

loop_
_geom_hbond_atom_site_label_D
_geom_hbond_atom_site_label_H
_geom_hbond_atom_site_label_A
_geom_hbond_distance_DH
_geom_hbond_distance_HA
_geom_hbond_distance_DA
_geom_hbond_angle_DHA
O4 H4X O3 0.84 1.81 2.5477(17) 145.6

loop_
_geom_torsion_atom_site_label_1
_geom_torsion_atom_site_label_2
_geom_torsion_atom_site_label_3
_geom_torsion_atom_site_label_4
_geom_torsion
C34 Si O6 C27 82.44(13)
C40 Si O6 C27 -38.06(14)
C46 Si O6 C27 -160.48(12)
C14 C1 C2 C3 156.76(12)
C24 C1 C2 C3 -82.96(15)
C14 C1 C2 C7 -27.53(18)
C24 C1 C2 C7 92.75(15)
C7 C2 C3 C4 -3.1(2)
C1 C2 C3 C4 172.63(13)
C22 O1 C4 C3 -3.2(2)
C22 O1 C4 C5 176.76(14)
C2 C3 C4 O1 -177.55(13)
C2 C3 C4 C5 2.5(2)
O1 C4 C5 C6 -179.41(13)
C3 C4 C5 C6 0.5(2)
C15 O2 C6 C5 -1.3(2)
C15 O2 C6 C7 176.65(13)
C4 C5 C6 O2 174.82(13)
C4 C5 C6 C7 -3.0(2)
C3 C2 C7 C6 0.7(2)
C1 C2 C7 C6 -174.89(12)
C3 C2 C7 C8 -175.96(12)
C1 C2 C7 C8 8.5(2)
O2 C6 C7 C2 -175.55(12)
C5 C6 C7 C2 2.4(2)
O2 C6 C7 C8 1.0(2)
C5 C6 C7 C8 178.93(13)
C2 C7 C8 O3 -169.70(13)
C6 C7 C8 O3 13.8(2)
C2 C7 C8 C9 13.60(19)
C6 C7 C8 C9 -162.89(13)
O3 C8 C9 C14 168.07(13)
C7 C8 C9 C14 -15.14(19)
O3 C8 C9 C10 -12.5(2)
C7 C8 C9 C10 164.30(13)
C14 C9 C10 O4 -178.33(13)
C8 C9 C10 O4 2.2(2)
C14 C9 C10 C11 3.0(2)
C8 C9 C10 C11 -176.45(14)
O4 C10 C11 C12 178.05(14)
C9 C10 C11 C12 -3.2(2)
C10 C11 C12 C13 0.6(2)
C23 O5 C13 C14 175.09(13)
C23 O5 C13 C12 -4.8(2)
C11 C12 C13 O5 -177.79(14)
C11 C12 C13 C14 2.3(2)
O5 C13 C14 C9 177.61(12)
C12 C13 C14 C9 -2.5(2)
O5 C13 C14 C1 2.34(19)
C12 C13 C14 C1 -177.74(13)
C10 C9 C14 C13 -0.2(2)
C8 C9 C14 C13 179.29(13)
C10 C9 C14 C1 175.14(13)
C8 C9 C14 C1 -5.42(19)
C2 C1 C14 C13 -159.02(13)
C24 C1 C14 C13 78.27(15)
C2 C1 C14 C9 25.74(17)
C24 C1 C14 C9 -96.97(15)
C6 O2 C15 C16 -177.47(12)
O2 C15 C16 C17 37.89(19)
O2 C15 C16 C21 -143.70(14)
C21 C16 C17 C18 -1.9(2)
C15 C16 C17 C18 176.55(15)
C16 C17 C18 C19 0.8(3)
C17 C18 C19 C20 0.1(3)
C18 C19 C20 C21 0.1(3)
C17 C16 C21 C20 2.1(2)
C15 C16 C21 C20 -176.37(15)
C19 C20 C21 C16 -1.2(3)
C2 C1 C24 C25 56.88(17)
C14 C1 C24 C25 -179.04(13)
C1 C24 C25 C26 61.3(2)
C1 C24 C25 C30 -122.65(15)
C24 C25 C26 C31 3.2(2)
C30 C25 C26 C31 -172.54(15)
C24 C25 C26 C27 -179.02(13)
C30 C25 C26 C27 5.2(2)
Si O6 C27 C28 -101.33(14)
Si O6 C27 C26 135.48(11)
C25 C26 C27 O6 133.78(15)
C31 C26 C27 O6 -48.27(17)
C25 C26 C27 C28 12.8(2)
C31 C26 C27 C28 -169.28(14)
O6 C27 C28 C29 -166.78(12)
C26 C27 C28 C29 -46.09(18)
C27 C28 C29 C30 64.6(2)
C26 C25 C30 C33 -112.35(16)
C24 C25 C30 C33 71.64(17)
C26 C25 C30 C29 11.3(2)
C24 C25 C30 C29 -164.67(14)
C26 C25 C30 C32 127.21(16)
C24 C25 C30 C32 -48.80(18)
C28 C29 C30 C33 77.86(18)
C28 C29 C30 C25 -46.1(2)
C28 C29 C30 C32 -164.77(17)
O6 Si C34 C39 18.53(16)
C40 Si C34 C39 139.23(14)
C46 Si C34 C39 -97.43(14)
O6 Si C34 C35 -167.40(12)
C40 Si C34 C35 -46.70(14)
C46 Si C34 C35 76.64(15)
C39 C34 C35 C36 0.2(3)
Si C34 C35 C36 -174.22(14)
C34 C35 C36 C37 -1.5(3)
C35 C36 C37 C38 1.2(3)
C36 C37 C38 C39 0.4(3)
C37 C38 C39 C34 -1.7(3)
C35 C34 C39 C38 1.4(3)
Si C34 C39 C38 175.62(15)
O6 Si C40 C45 100.07(12)
C34 Si C40 C45 -22.12(13)
C46 Si C40 C45 -142.08(12)
O6 Si C40 C41 -75.24(12)
C34 Si C40 C41 162.57(11)
C46 Si C40 C41 42.62(14)
C45 C40 C41 C42 -0.4(2)
Si C40 C41 C42 175.14(12)
C40 C41 C42 C43 -0.2(2)
C41 C42 C43 C44 0.7(2)
C42 C43 C44 C45 -0.7(2)
C43 C44 C45 C40 0.2(2)
C41 C40 C45 C44 0.3(2)
Si C40 C45 C44 -175.21(12)
O6 Si C46 C47 -73.67(11)
C34 Si C46 C47 46.00(12)
C40 Si C46 C47 166.58(10)
O6 Si C46 C49 168.41(12)
C34 Si C46 C49 -71.92(14)
C40 Si C46 C49 48.66(14)
O6 Si C46 C48 46.08(13)
C34 Si C46 C48 165.74(12)
C40 Si C46 C48 -73.68(13)
